data_7120747
loop_
_publ_author_name
'Mayer, Kerstin'
'Schiegerl, Lorenz'
'Kratky, Tim'
'Guenther, Sebastian'
'F\"assler, Thomas F'

_publ_section_title
;
 TBC - Phil Power's 65th birthday Targeted Attachment of Functional Groups
 at Ge9 Clusters via Silylation Reactions
;
_journal_name_full 'Chem. Commun.'
_journal_paper_doi 10.1039/C7CC06622H
_journal_year 2017
_chemical_formula_sum 'C78 H150 Ge18 K2 Si18'
_chemical_formula_weight 2978.41
_space_group_crystal_system monoclinic
_space_group_IT_number 14
_space_group_name_Hall '-P 2ybc'
_space_group_name_H-M_alt 'P 1 21/c 1'
_symmetry_space_group_name_Hall '-P 2ybc'
_symmetry_space_group_name_H-M 'P 1 21/c 1'
_atom_sites_solution_hydrogens geom
_audit_creation_method SHELXL-2014/7
_audit_update_record
;
2017-08-17 deposited with the CCDC.
2017-10-04 downloaded from the CCDC.
;
_cell_angle_alpha 90
_cell_angle_beta 100.80(3)
_cell_angle_gamma 90
_cell_formula_units_Z 4
_cell_length_a 18.404(4)
_cell_length_b 27.045(5)
_cell_length_c 27.036(5)
_cell_measurement_reflns_used 27390
_cell_measurement_temperature 123(2)
_cell_measurement_theta_max 58.53
_cell_measurement_theta_min 4.58
_cell_volume 13218(5)
_computing_cell_refinement 'STOE X-AREA 1.76'
_computing_data_collection 'STOE X-AREA 1.76'
_computing_data_reduction 'STOE X-AREA 1.76'
_computing_molecular_graphics 'DIAMOND 3.2k'
_computing_structure_refinement SHELXL-2014/7
_computing_structure_solution SHELXS-97
_diffrn_ambient_temperature 123(2)
_diffrn_detector Pilatus300K
_diffrn_detector_area_resol_mean 5.81
_diffrn_measured_fraction_theta_full 0.998
_diffrn_measured_fraction_theta_max 0.998
_diffrn_measurement_device_type 'STOE StadiVari'
_diffrn_measurement_method '\w scans'
_diffrn_radiation_collimation '0.6 mm diameter'
_diffrn_radiation_monochromator 'Graded multilayer mirror'
_diffrn_radiation_type MoK\a
_diffrn_radiation_wavelength 0.71073
_diffrn_reflns_av_R_equivalents 0.1363
_diffrn_reflns_av_unetI/netI 0.0863
_diffrn_reflns_Laue_measured_fraction_full 0.998
_diffrn_reflns_Laue_measured_fraction_max 0.998
_diffrn_reflns_limit_h_max 21
_diffrn_reflns_limit_h_min -22
_diffrn_reflns_limit_k_max 33
_diffrn_reflns_limit_k_min -31
_diffrn_reflns_limit_l_max 33
_diffrn_reflns_limit_l_min -33
_diffrn_reflns_number 172183
_diffrn_reflns_point_group_measured_fraction_full 0.998
_diffrn_reflns_point_group_measured_fraction_max 0.998
_diffrn_reflns_theta_full 25.242
_diffrn_reflns_theta_max 25.998
_diffrn_reflns_theta_min 3.132
_diffrn_source 'Genix 3D HF Mo'
_diffrn_source_current 1.000
_diffrn_source_power 0.050
_diffrn_source_voltage 50
_exptl_absorpt_coefficient_mu 4.282
_exptl_absorpt_correction_T_max 0.652
_exptl_absorpt_correction_T_min 0.604
_exptl_absorpt_correction_type empirical
_exptl_crystal_colour yellow
_exptl_crystal_density_diffrn 1.497
_exptl_crystal_description needle
_exptl_crystal_F_000 5936
_exptl_crystal_size_max 0.3
_exptl_crystal_size_mid 0.1
_exptl_crystal_size_min 0.1
_refine_diff_density_max 0.821
_refine_diff_density_min -0.830
_refine_diff_density_rms 0.126
_refine_ls_extinction_method none
_refine_ls_goodness_of_fit_ref 0.961
_refine_ls_hydrogen_treatment constr
_refine_ls_matrix_type full
_refine_ls_number_parameters 1083
_refine_ls_number_reflns 25936
_refine_ls_number_restraints 0
_refine_ls_restrained_S_all 0.961
_refine_ls_R_factor_all 0.1290
_refine_ls_R_factor_gt 0.0651
_refine_ls_shift/su_max 0.001
_refine_ls_shift/su_mean 0.000
_refine_ls_structure_factor_coef Fsqd
_refine_ls_weighting_details 'w=1/[\s^2^(Fo^2^)+(0.0753P)^2^] where P=(Fo^2^+2Fc^2^)/3'
_refine_ls_weighting_scheme calc
_refine_ls_wR_factor_gt 0.1404
_refine_ls_wR_factor_ref 0.1667
_reflns_Friedel_coverage 0.000
_reflns_number_gt 13791
_reflns_number_total 25936
_reflns_threshold_expression 'I > 2\s(I)'
_cod_data_source_file c7cc06622h2.cif
_cod_data_source_block KM577
_cod_database_code 7120747
_shelx_shelxl_version_number 2014/7
_shelx_space_group_comment
;
The symmetry employed for this shelxl refinement is uniquely defined
by the following loop, which should always be used as a source of
symmetry information in preference to the above space-group names.
They are only intended as comments.
;

loop_
_space_group_symop_operation_xyz
'x, y, z'
'-x, y+1/2, -z+1/2'
'-x, -y, -z'
'x, -y-1/2, z-1/2'

loop_
_atom_site_label
_atom_site_type_symbol
_atom_site_fract_x
_atom_site_fract_y
_atom_site_fract_z
_atom_site_U_iso_or_equiv
_atom_site_adp_type
_atom_site_occupancy
_atom_site_site_symmetry_order
_atom_site_calc_flag
_atom_site_refinement_flags_posn
_atom_site_refinement_flags_adp
Ge1 Ge 0.32297(5) 0.38651(3) 0.20457(3) 0.0379(2) Uani 1 1 d . .
Ge2 Ge 0.43231(5) 0.43764(3) 0.19121(3) 0.0396(2) Uani 1 1 d . .
Ge3 Ge 0.28574(5) 0.46767(3) 0.23651(3) 0.0402(2) Uani 1 1 d . .
Ge4 Ge 0.30525(5) 0.38371(3) 0.29545(3) 0.0390(2) Uani 1 1 d . .
Ge5 Ge 0.44404(5) 0.35460(3) 0.25286(3) 0.0370(2) Uani 1 1 d . .
Ge6 Ge 0.41794(5) 0.49980(3) 0.26087(4) 0.0400(2) Uani 1 1 d . .
Ge7 Ge 0.35289(5) 0.47253(3) 0.33148(3) 0.0405(2) Uani 1 1 d . .
Ge8 Ge 0.44123(5) 0.39972(3) 0.33592(3) 0.0373(2) Uani 1 1 d . .
Ge9 Ge 0.52142(5) 0.43622(3) 0.27756(3) 0.0394(2) Uani 1 1 d . .
Si1 Si 0.25702(13) 0.33815(8) 0.13773(9) 0.0368(5) Uani 1 1 d . .
Si2 Si 0.17538(14) 0.28630(9) 0.17032(9) 0.0418(6) Uani 1 1 d . .
C1 C 0.2248(6) 0.2499(4) 0.2251(4) 0.073(3) Uani 1 1 d . .
H1A H 0.2488 0.2726 0.2514 0.109 Uiso 1 1 calc R U
H1B H 0.2623 0.2289 0.2142 0.109 Uiso 1 1 calc R U
H1C H 0.1892 0.2292 0.2384 0.109 Uiso 1 1 calc R U
C2 C 0.1041(6) 0.3243(4) 0.1922(4) 0.070(3) Uani 1 1 d . .
H2A H 0.0681 0.3026 0.2039 0.105 Uiso 1 1 calc R U
H2B H 0.0787 0.3448 0.1643 0.105 Uiso 1 1 calc R U
H2C H 0.1276 0.3456 0.2199 0.105 Uiso 1 1 calc R U
C3 C 0.1300(7) 0.2431(4) 0.1197(4) 0.079(4) Uani 1 1 d . .
H3A H 0.0902 0.2250 0.1314 0.118 Uiso 1 1 calc R U
H3B H 0.1667 0.2195 0.1118 0.118 Uiso 1 1 calc R U
H3C H 0.1094 0.2620 0.0894 0.118 Uiso 1 1 calc R U
Si3 Si 0.19053(15) 0.39325(9) 0.07845(9) 0.0433(6) Uani 1 1 d . .
C4 C 0.1384(6) 0.4391(4) 0.1102(4) 0.059(3) Uani 1 1 d . .
H4A H 0.1114 0.4618 0.0851 0.089 Uiso 1 1 calc R U
H4B H 0.1732 0.4579 0.1351 0.089 Uiso 1 1 calc R U
H4C H 0.1033 0.4216 0.1271 0.089 Uiso 1 1 calc R U
C5 C 0.1265(6) 0.3578(4) 0.0295(4) 0.061(3) Uani 1 1 d . .
H5A H 0.0915 0.3391 0.0455 0.091 Uiso 1 1 calc R U
H5B H 0.1551 0.3349 0.0126 0.091 Uiso 1 1 calc R U
H5C H 0.0993 0.3808 0.0048 0.091 Uiso 1 1 calc R U
C6 C 0.2582(6) 0.4285(4) 0.0475(4) 0.065(3) Uani 1 1 d . .
H6A H 0.2893 0.4051 0.0331 0.098 Uiso 1 1 calc R U
H6B H 0.2894 0.4493 0.0725 0.098 Uiso 1 1 calc R U
H6C H 0.2311 0.4494 0.0206 0.098 Uiso 1 1 calc R U
Si4 Si 0.34702(15) 0.29283(10) 0.10568(10) 0.0503(7) Uani 1 1 d . .
C7 C 0.3884(6) 0.2440(4) 0.1512(4) 0.067(3) Uani 1 1 d . .
H7A H 0.4332 0.2309 0.1412 0.101 Uiso 1 1 calc R U
H7B H 0.3526 0.2172 0.1513 0.101 Uiso 1 1 calc R U
H7C H 0.4012 0.2582 0.1850 0.101 Uiso 1 1 calc R U
C8 C 0.4239(6) 0.3327(4) 0.0921(4) 0.070(3) Uani 1 1 d . .
H8A H 0.4509 0.3469 0.1236 0.104 Uiso 1 1 calc R U
H8B H 0.4034 0.3595 0.0692 0.104 Uiso 1 1 calc R U
H8C H 0.4578 0.3128 0.0763 0.104 Uiso 1 1 calc R U
C9 C 0.3006(6) 0.2622(5) 0.0456(4) 0.096(5) Uani 1 1 d . .
H9A H 0.3378 0.2450 0.0303 0.144 Uiso 1 1 calc R U
H9B H 0.2759 0.2873 0.0222 0.144 Uiso 1 1 calc R U
H9C H 0.2640 0.2383 0.0529 0.144 Uiso 1 1 calc R U
Si5 Si 0.42965(14) 0.57956(8) 0.22672(10) 0.0415(6) Uani 1 1 d . .
C10 C 0.4085(5) 0.6290(3) 0.2710(4) 0.053(2) Uani 1 1 d . .
H10 H 0.4112 0.6623 0.2605 0.063 Uiso 1 1 calc R U
C11 C 0.3907(6) 0.6216(4) 0.3143(4) 0.063(3) Uani 1 1 d . .
H11A H 0.3873 0.5889 0.3264 0.075 Uiso 1 1 calc R U
H11B H 0.3809 0.6490 0.3341 0.075 Uiso 1 1 calc R U
C12 C 0.3669(5) 0.5918(3) 0.1644(3) 0.042(2) Uani 1 1 d . .
C13 C 0.3202(5) 0.5571(3) 0.1368(4) 0.050(2) Uani 1 1 d . .
H13 H 0.3218 0.5238 0.1483 0.060 Uiso 1 1 calc R U
C14 C 0.2718(6) 0.5693(3) 0.0934(3) 0.051(2) Uani 1 1 d . .
H14 H 0.2416 0.5446 0.0750 0.061 Uiso 1 1 calc R U
C15 C 0.2671(6) 0.6176(4) 0.0766(4) 0.058(3) Uani 1 1 d . .
H15 H 0.2322 0.6264 0.0474 0.069 Uiso 1 1 calc R U
C16 C 0.3123(6) 0.6521(3) 0.1020(4) 0.058(3) Uani 1 1 d . .
H16 H 0.3116 0.6850 0.0897 0.069 Uiso 1 1 calc R U
C17 C 0.3601(6) 0.6390(3) 0.1463(4) 0.058(3) Uani 1 1 d . .
H17 H 0.3894 0.6641 0.1648 0.070 Uiso 1 1 calc R U
C18 C 0.5284(5) 0.5881(3) 0.2180(3) 0.042(2) Uani 1 1 d . .
C19 C 0.5583(5) 0.5596(3) 0.1841(3) 0.048(2) Uani 1 1 d . .
H19 H 0.5281 0.5352 0.1651 0.057 Uiso 1 1 calc R U
C20 C 0.6298(5) 0.5653(3) 0.1769(4) 0.051(2) Uani 1 1 d . .
H20 H 0.6485 0.5452 0.1533 0.061 Uiso 1 1 calc R U
C21 C 0.6744(5) 0.6011(3) 0.2048(4) 0.050(2) Uani 1 1 d . .
H21 H 0.7237 0.6058 0.2000 0.061 Uiso 1 1 calc R U
C22 C 0.6466(6) 0.6295(3) 0.2392(4) 0.055(3) Uani 1 1 d . .
H22 H 0.6775 0.6534 0.2584 0.067 Uiso 1 1 calc R U
C23 C 0.5753(5) 0.6239(3) 0.2463(3) 0.043(2) Uani 1 1 d . .
H23 H 0.5572 0.6440 0.2701 0.052 Uiso 1 1 calc R U
Si6 Si 0.48397(13) 0.34379(8) 0.40373(9) 0.0368(5) Uani 1 1 d . .
Si7 Si 0.47650(14) 0.38330(9) 0.48005(9) 0.0419(6) Uani 1 1 d . .
C24 C 0.5506(6) 0.4317(3) 0.4981(4) 0.062(3) Uani 1 1 d . .
H24A H 0.5994 0.4164 0.5004 0.093 Uiso 1 1 calc R U
H24B H 0.5465 0.4460 0.5307 0.093 Uiso 1 1 calc R U
H24C H 0.5444 0.4577 0.4724 0.093 Uiso 1 1 calc R U
C25 C 0.3845(5) 0.4145(4) 0.4752(3) 0.057(3) Uani 1 1 d . .
H25A H 0.3785 0.4393 0.4483 0.086 Uiso 1 1 calc R U
H25B H 0.3818 0.4307 0.5072 0.086 Uiso 1 1 calc R U
H25C H 0.3449 0.3898 0.4675 0.086 Uiso 1 1 calc R U
C26 C 0.4897(5) 0.3372(3) 0.5316(3) 0.054(2) Uani 1 1 d . .
H26A H 0.4505 0.3123 0.5248 0.081 Uiso 1 1 calc R U
H26B H 0.4877 0.3539 0.5635 0.081 Uiso 1 1 calc R U
H26C H 0.5380 0.3212 0.5338 0.081 Uiso 1 1 calc R U
Si8 Si 0.41336(14) 0.27086(9) 0.39700(10) 0.0439(6) Uani 1 1 d . .
C27 C 0.4606(6) 0.2220(3) 0.4399(4) 0.063(3) Uani 1 1 d . .
H27A H 0.4284 0.1930 0.4385 0.095 Uiso 1 1 calc R U
H27B H 0.4716 0.2348 0.4745 0.095 Uiso 1 1 calc R U
H27C H 0.5069 0.2126 0.4294 0.095 Uiso 1 1 calc R U
C28 C 0.3218(5) 0.2842(3) 0.4148(3) 0.053(2) Uani 1 1 d . .
H28A H 0.2948 0.3083 0.3912 0.080 Uiso 1 1 calc R U
H28B H 0.3296 0.2976 0.4490 0.080 Uiso 1 1 calc R U
H28C H 0.2930 0.2535 0.4134 0.080 Uiso 1 1 calc R U
C29 C 0.3957(6) 0.2448(3) 0.3322(4) 0.059(3) Uani 1 1 d . .
H29A H 0.3675 0.2686 0.3089 0.089 Uiso 1 1 calc R U
H29B H 0.3673 0.2141 0.3318 0.089 Uiso 1 1 calc R U
H29C H 0.4429 0.2378 0.3219 0.089 Uiso 1 1 calc R U
Si9 Si 0.60512(14) 0.32232(9) 0.39776(9) 0.0398(6) Uani 1 1 d . .
C30 C 0.6500(5) 0.2893(3) 0.4569(3) 0.050(2) Uani 1 1 d . .
H30A H 0.6190 0.2614 0.4630 0.075 Uiso 1 1 calc R U
H30B H 0.6556 0.3123 0.4854 0.075 Uiso 1 1 calc R U
H30C H 0.6988 0.2772 0.4530 0.075 Uiso 1 1 calc R U
C31 C 0.6030(5) 0.2795(3) 0.3432(3) 0.053(2) Uani 1 1 d . .
H31A H 0.5805 0.2964 0.3120 0.080 Uiso 1 1 calc R U
H31B H 0.5738 0.2501 0.3478 0.080 Uiso 1 1 calc R U
H31C H 0.6535 0.2696 0.3413 0.080 Uiso 1 1 calc R U
C32 C 0.6614(5) 0.3770(3) 0.3895(4) 0.053(2) Uani 1 1 d . .
H32A H 0.7109 0.3664 0.3855 0.080 Uiso 1 1 calc R U
H32B H 0.6654 0.3985 0.4191 0.080 Uiso 1 1 calc R U
H32C H 0.6378 0.3953 0.3594 0.080 Uiso 1 1 calc R U
Ge10 Ge 0.82621(5) 0.39113(3) 0.19993(3) 0.0383(2) Uani 1 1 d . .
Ge11 Ge 0.94303(5) 0.43855(3) 0.19585(3) 0.0394(2) Uani 1 1 d . .
Ge12 Ge 0.94032(5) 0.35149(3) 0.25024(3) 0.0372(2) Uani 1 1 d . .
Ge13 Ge 0.79013(5) 0.46912(3) 0.23835(4) 0.0416(2) Uani 1 1 d . .
Ge14 Ge 0.80155(5) 0.38047(3) 0.28876(3) 0.0401(2) Uani 1 1 d . .
Ge15 Ge 0.92388(5) 0.49614(3) 0.26831(3) 0.0400(2) Uani 1 1 d . .
Ge16 Ge 0.85121(5) 0.46511(3) 0.33412(3) 0.0410(2) Uani 1 1 d . .
Ge17 Ge 0.93544(5) 0.39022(3) 0.33590(3) 0.0384(2) Uani 1 1 d . .
Ge18 Ge 1.02309(5) 0.42941(3) 0.28490(3) 0.0398(2) Uani 1 1 d . .
Si10 Si 0.75701(14) 0.34289(8) 0.13443(9) 0.0379(5) Uani 1 1 d . .
Si11 Si 0.68008(14) 0.28977(9) 0.16968(10) 0.0411(6) Uani 1 1 d . .
C33 C 0.6142(5) 0.3251(3) 0.2011(4) 0.057(3) Uani 1 1 d . .
H33A H 0.5859 0.3483 0.1770 0.085 Uiso 1 1 calc R U
H33B H 0.6419 0.3436 0.2298 0.085 Uiso 1 1 calc R U
H33C H 0.5801 0.3021 0.2131 0.085 Uiso 1 1 calc R U
C34 C 0.6235(5) 0.2513(3) 0.1176(4) 0.054(3) Uani 1 1 d . .
H34A H 0.5985 0.2731 0.0909 0.082 Uiso 1 1 calc R U
H34B H 0.5865 0.2322 0.1313 0.082 Uiso 1 1 calc R U
H34C H 0.6562 0.2286 0.1039 0.082 Uiso 1 1 calc R U
C35 C 0.7369(6) 0.2481(3) 0.2174(3) 0.054(3) Uani 1 1 d . .
H35A H 0.7040 0.2278 0.2337 0.082 Uiso 1 1 calc R U
H35B H 0.7688 0.2681 0.2429 0.082 Uiso 1 1 calc R U
H35C H 0.7676 0.2266 0.2006 0.082 Uiso 1 1 calc R U
Si12 Si 0.68584(15) 0.39874(9) 0.07879(10) 0.0453(6) Uani 1 1 d . .
C36 C 0.6270(6) 0.3637(3) 0.0260(4) 0.057(3) Uani 1 1 d . .
H36A H 0.6085 0.3864 -0.0018 0.086 Uiso 1 1 calc R U
H36B H 0.5850 0.3487 0.0381 0.086 Uiso 1 1 calc R U
H36C H 0.6566 0.3377 0.0141 0.086 Uiso 1 1 calc R U
C37 C 0.6251(6) 0.4354(3) 0.1140(4) 0.064(3) Uani 1 1 d . .
H37A H 0.5989 0.4609 0.0918 0.096 Uiso 1 1 calc R U
H37B H 0.6557 0.4511 0.1434 0.096 Uiso 1 1 calc R U
H37C H 0.5891 0.4133 0.1251 0.096 Uiso 1 1 calc R U
C38 C 0.7499(6) 0.4419(3) 0.0539(4) 0.063(3) Uani 1 1 d . .
H38A H 0.7896 0.4229 0.0433 0.095 Uiso 1 1 calc R U
H38B H 0.7712 0.4653 0.0804 0.095 Uiso 1 1 calc R U
H38C H 0.7224 0.4602 0.0251 0.095 Uiso 1 1 calc R U
Si13 Si 0.84514(14) 0.29988(9) 0.09813(10) 0.0443(6) Uani 1 1 d . .
C39 C 0.8928(6) 0.2500(3) 0.1422(4) 0.057(3) Uani 1 1 d . .
H39A H 0.8590 0.2220 0.1425 0.085 Uiso 1 1 calc R U
H39B H 0.9067 0.2634 0.1763 0.085 Uiso 1 1 calc R U
H39C H 0.9373 0.2387 0.1305 0.085 Uiso 1 1 calc R U
C40 C 0.7959(5) 0.2679(3) 0.0387(3) 0.053(2) Uani 1 1 d . .
H40A H 0.7801 0.2926 0.0124 0.080 Uiso 1 1 calc R U
H40B H 0.7524 0.2503 0.0458 0.080 Uiso 1 1 calc R U
H40C H 0.8296 0.2443 0.0273 0.080 Uiso 1 1 calc R U
C41 C 0.9167(6) 0.3421(4) 0.0817(4) 0.063(3) Uani 1 1 d . .
H41A H 0.9518 0.3230 0.0662 0.095 Uiso 1 1 calc R U
H41B H 0.9430 0.3582 0.1123 0.095 Uiso 1 1 calc R U
H41C H 0.8929 0.3672 0.0579 0.095 Uiso 1 1 calc R U
Si14 Si 0.93960(14) 0.57913(8) 0.24370(9) 0.0402(6) Uani 1 1 d . .
C42 C 0.9220(6) 0.6234(3) 0.2933(4) 0.057(3) Uani 1 1 d . .
H42 H 0.9314 0.6574 0.2881 0.069 Uiso 1 1 calc R U
C43 C 0.8979(6) 0.6120(4) 0.3343(4) 0.069(3) Uani 1 1 d . .
H43A H 0.8878 0.5785 0.3412 0.083 Uiso 1 1 calc R U
H43B H 0.8906 0.6372 0.3574 0.083 Uiso 1 1 calc R U
C44 C 1.0373(5) 0.5876(3) 0.2336(3) 0.0367(19) Uani 1 1 d . .
C45 C 1.0620(5) 0.5613(3) 0.1950(3) 0.045(2) Uani 1 1 d . .
H45 H 1.0293 0.5395 0.1741 0.053 Uiso 1 1 calc R U
C46 C 1.1343(5) 0.5673(3) 0.1873(3) 0.049(2) Uani 1 1 d . .
H46 H 1.1506 0.5493 0.1613 0.059 Uiso 1 1 calc R U
C47 C 1.1826(5) 0.5990(3) 0.2170(4) 0.050(2) Uani 1 1 d . .
H47 H 1.2316 0.6030 0.2112 0.060 Uiso 1 1 calc R U
C48 C 1.1593(5) 0.6250(3) 0.2552(4) 0.055(3) Uani 1 1 d . .
H48 H 1.1928 0.6464 0.2761 0.066 Uiso 1 1 calc R U
C49 C 1.0879(5) 0.6201(3) 0.2631(3) 0.050(2) Uani 1 1 d . .
H49 H 1.0723 0.6390 0.2888 0.060 Uiso 1 1 calc R U
C50 C 0.8755(5) 0.5980(3) 0.1843(3) 0.046(2) Uani 1 1 d . .
C51 C 0.8406(6) 0.5651(3) 0.1475(3) 0.053(3) Uani 1 1 d . .
H51 H 0.8495 0.5306 0.1520 0.064 Uiso 1 1 calc R U
C52 C 0.7936(5) 0.5815(4) 0.1048(4) 0.055(3) Uani 1 1 d . .
H52 H 0.7710 0.5583 0.0802 0.066 Uiso 1 1 calc R U
C53 C 0.7795(5) 0.6308(4) 0.0975(4) 0.057(3) Uani 1 1 d . .
H53 H 0.7463 0.6418 0.0683 0.069 Uiso 1 1 calc R U
C54 C 0.8129(6) 0.6640(4) 0.1319(4) 0.071(3) Uani 1 1 d . .
H54 H 0.8041 0.6984 0.1263 0.085 Uiso 1 1 calc R U
C55 C 0.8598(5) 0.6481(3) 0.1754(4) 0.054(3) Uani 1 1 d . .
H55 H 0.8818 0.6718 0.1995 0.065 Uiso 1 1 calc R U
Si15 Si 0.97346(13) 0.32977(8) 0.40030(8) 0.0359(5) Uani 1 1 d . .
Si16 Si 0.95143(14) 0.36757(9) 0.47411(9) 0.0395(6) Uani 1 1 d . .
C56 C 0.8486(5) 0.3725(4) 0.4711(3) 0.061(3) Uani 1 1 d . .
H56A H 0.8263 0.3912 0.4410 0.092 Uiso 1 1 calc R U
H56B H 0.8391 0.3896 0.5012 0.092 Uiso 1 1 calc R U
H56C H 0.8270 0.3393 0.4696 0.092 Uiso 1 1 calc R U
C57 C 0.9897(6) 0.4313(3) 0.4801(4) 0.058(3) Uani 1 1 d . .
H57A H 1.0434 0.4300 0.4820 0.088 Uiso 1 1 calc R U
H57B H 0.9789 0.4467 0.5107 0.088 Uiso 1 1 calc R U
H57C H 0.9671 0.4509 0.4507 0.088 Uiso 1 1 calc R U
C58 C 0.9935(5) 0.3310(3) 0.5316(3) 0.051(2) Uani 1 1 d . .
H58A H 0.9770 0.2965 0.5274 0.076 Uiso 1 1 calc R U
H58B H 0.9779 0.3451 0.5613 0.076 Uiso 1 1 calc R U
H58C H 1.0476 0.3322 0.5361 0.076 Uiso 1 1 calc R U
Si17 Si 1.09964(13) 0.31540(9) 0.40253(9) 0.0399(6) Uani 1 1 d . .
C59 C 1.1178(5) 0.2983(3) 0.3393(3) 0.050(2) Uani 1 1 d . .
H59A H 1.0859 0.2705 0.3258 0.076 Uiso 1 1 calc R U
H59B H 1.1697 0.2888 0.3421 0.076 Uiso 1 1 calc R U
H59C H 1.1071 0.3267 0.3165 0.076 Uiso 1 1 calc R U
C60 C 1.1302(5) 0.2643(4) 0.4487(4) 0.057(3) Uani 1 1 d . .
H60A H 1.1140 0.2325 0.4332 0.085 Uiso 1 1 calc R U
H60B H 1.1082 0.2692 0.4787 0.085 Uiso 1 1 calc R U
H60C H 1.1842 0.2647 0.4584 0.085 Uiso 1 1 calc R U
C61 C 1.1550(5) 0.3726(3) 0.4222(5) 0.071(3) Uani 1 1 d . .
H61A H 1.1429 0.3979 0.3961 0.106 Uiso 1 1 calc R U
H61B H 1.2079 0.3648 0.4270 0.106 Uiso 1 1 calc R U
H61C H 1.1433 0.3850 0.4539 0.106 Uiso 1 1 calc R U
Si18 Si 0.91265(14) 0.25312(9) 0.38450(9) 0.0414(6) Uani 1 1 d . .
C62 C 0.8108(5) 0.2599(4) 0.3694(4) 0.063(3) Uani 1 1 d . .
H62A H 0.7973 0.2835 0.3417 0.094 Uiso 1 1 calc R U
H62B H 0.7929 0.2719 0.3991 0.094 Uiso 1 1 calc R U
H62C H 0.7882 0.2277 0.3593 0.094 Uiso 1 1 calc R U
C63 C 0.9429(6) 0.2204(4) 0.3308(4) 0.072(3) Uani 1 1 d . .
H63A H 0.9174 0.1885 0.3252 0.107 Uiso 1 1 calc R U
H63B H 0.9964 0.2150 0.3388 0.107 Uiso 1 1 calc R U
H63C H 0.9306 0.2407 0.3003 0.107 Uiso 1 1 calc R U
C64 C 0.9338(6) 0.2127(3) 0.4418(4) 0.065(3) Uani 1 1 d . .
H64A H 0.9091 0.1807 0.4346 0.097 Uiso 1 1 calc R U
H64B H 0.9160 0.2286 0.4698 0.097 Uiso 1 1 calc R U
H64C H 0.9874 0.2076 0.4509 0.097 Uiso 1 1 calc R U
K1 K 0.16053(11) 0.51603(7) 0.30182(7) 0.0432(5) Uani 1 1 d . .
K2 K 0.65887(11) 0.52375(7) 0.29286(7) 0.0456(5) Uani 1 1 d . .
C65 C 0.2104(6) 0.5892(3) 0.4069(3) 0.050(2) Uani 1 1 d . .
C66 C 0.2400(5) 0.5436(3) 0.4228(3) 0.048(2) Uani 1 1 d . .
H66 H 0.2920 0.5402 0.4331 0.057 Uiso 1 1 calc R U
C67 C 0.1950(6) 0.5030(3) 0.4237(3) 0.053(2) Uani 1 1 d . .
H67 H 0.2162 0.4716 0.4334 0.064 Uiso 1 1 calc R U
C68 C 0.1174(6) 0.5080(4) 0.4103(3) 0.053(2) Uani 1 1 d . .
H68 H 0.0860 0.4806 0.4125 0.064 Uiso 1 1 calc R U
C69 C 0.0883(6) 0.5530(4) 0.3942(3) 0.054(3) Uani 1 1 d . .
H69 H 0.0363 0.5569 0.3842 0.065 Uiso 1 1 calc R U
C70 C 0.1359(6) 0.5938(3) 0.3925(3) 0.053(3) Uani 1 1 d . .
H70 H 0.1155 0.6250 0.3810 0.064 Uiso 1 1 calc R U
C71 C 0.2594(6) 0.6337(4) 0.4073(4) 0.069(3) Uani 1 1 d . .
H71A H 0.2491 0.6496 0.3742 0.103 Uiso 1 1 calc R U
H71B H 0.3113 0.6233 0.4150 0.103 Uiso 1 1 calc R U
H71C H 0.2497 0.6571 0.4330 0.103 Uiso 1 1 calc R U
C72 C 0.7240(6) 0.5591(4) 0.4162(4) 0.060(3) Uani 1 1 d . .
C73 C 0.6869(6) 0.5144(4) 0.4167(3) 0.052(2) Uani 1 1 d . .
H73 H 0.7131 0.4857 0.4301 0.063 Uiso 1 1 calc R U
C74 C 0.6118(6) 0.5118(4) 0.3976(3) 0.053(2) Uani 1 1 d . .
H74 H 0.5868 0.4811 0.3973 0.064 Uiso 1 1 calc R U
C75 C 0.5735(6) 0.5529(5) 0.3792(4) 0.064(3) Uani 1 1 d . .
H75 H 0.5216 0.5514 0.3672 0.077 Uiso 1 1 calc R U
C76 C 0.6123(8) 0.5977(5) 0.3784(4) 0.079(4) Uani 1 1 d . .
H76 H 0.5868 0.6265 0.3647 0.095 Uiso 1 1 calc R U
C77 C 0.6853(8) 0.5998(4) 0.3970(4) 0.065(3) Uani 1 1 d . .
H77 H 0.7104 0.6305 0.3967 0.078 Uiso 1 1 calc R U
C78 C 0.8073(7) 0.5611(5) 0.4389(4) 0.084(4) Uani 1 1 d . .
H78A H 0.8341 0.5387 0.4202 0.127 Uiso 1 1 calc R U
H78B H 0.8151 0.5508 0.4743 0.127 Uiso 1 1 calc R U
H78C H 0.8255 0.5949 0.4368 0.127 Uiso 1 1 calc R U

loop_
_atom_site_aniso_label
_atom_site_aniso_U_11
_atom_site_aniso_U_22
_atom_site_aniso_U_33
_atom_site_aniso_U_23
_atom_site_aniso_U_13
_atom_site_aniso_U_12
Ge1 0.0353(5) 0.0420(5) 0.0361(5) -0.0017(4) 0.0056(4) -0.0002(4)
Ge2 0.0411(6) 0.0411(5) 0.0376(5) 0.0014(4) 0.0097(4) -0.0023(4)
Ge3 0.0383(6) 0.0411(5) 0.0412(5) 0.0011(4) 0.0077(4) 0.0048(4)
Ge4 0.0371(5) 0.0424(5) 0.0383(5) 0.0020(4) 0.0091(4) -0.0001(4)
Ge5 0.0357(5) 0.0380(5) 0.0375(5) -0.0006(4) 0.0076(4) 0.0023(4)
Ge6 0.0396(6) 0.0356(5) 0.0460(5) -0.0005(4) 0.0115(4) 0.0003(4)
Ge7 0.0411(6) 0.0425(5) 0.0390(5) -0.0029(4) 0.0102(4) 0.0028(4)
Ge8 0.0362(5) 0.0413(5) 0.0347(5) 0.0020(4) 0.0070(4) 0.0035(4)
Ge9 0.0351(5) 0.0413(5) 0.0421(5) -0.0005(4) 0.0077(4) -0.0021(4)
Si1 0.0324(13) 0.0423(13) 0.0352(12) -0.0001(10) 0.0049(10) 0.0025(10)
Si2 0.0395(15) 0.0428(13) 0.0433(14) -0.0004(11) 0.0080(12) -0.0043(11)
C1 0.071(8) 0.057(6) 0.091(9) 0.039(6) 0.017(7) 0.007(5)
C2 0.072(8) 0.070(7) 0.078(8) 0.012(6) 0.042(7) -0.006(6)
C3 0.103(10) 0.074(7) 0.062(7) -0.017(6) 0.021(7) -0.051(7)
Si3 0.0435(15) 0.0456(14) 0.0386(13) 0.0015(11) 0.0019(11) -0.0015(11)
C4 0.057(7) 0.067(6) 0.050(6) 0.000(5) -0.001(5) 0.016(5)
C5 0.056(7) 0.072(7) 0.050(6) 0.009(5) -0.002(5) 0.008(5)
C6 0.070(8) 0.066(7) 0.062(7) 0.019(6) 0.016(6) -0.001(6)
Si4 0.0424(16) 0.0606(16) 0.0472(15) -0.0130(13) 0.0065(12) 0.0057(12)
C7 0.051(7) 0.071(7) 0.076(7) -0.016(6) 0.003(6) 0.016(5)
C8 0.048(7) 0.087(8) 0.077(8) 0.007(6) 0.020(6) 0.008(6)
C9 0.059(8) 0.143(12) 0.084(9) -0.062(9) 0.008(7) 0.014(8)
Si5 0.0425(15) 0.0355(12) 0.0477(14) 0.0017(11) 0.0116(12) 0.0004(10)
C10 0.056(6) 0.046(5) 0.063(6) -0.006(5) 0.031(5) 0.006(4)
C11 0.079(8) 0.048(6) 0.072(7) 0.001(5) 0.041(6) 0.016(5)
C12 0.042(5) 0.042(5) 0.046(5) 0.000(4) 0.017(4) -0.001(4)
C13 0.042(6) 0.054(6) 0.056(6) 0.019(5) 0.018(5) 0.008(4)
C14 0.064(7) 0.048(5) 0.040(5) 0.009(4) 0.009(5) -0.002(5)
C15 0.057(7) 0.069(7) 0.045(6) 0.013(5) 0.003(5) 0.006(5)
C16 0.076(8) 0.033(5) 0.067(7) 0.017(5) 0.021(6) 0.013(5)
C17 0.074(8) 0.041(5) 0.059(6) 0.010(5) 0.008(6) 0.007(5)
C18 0.050(6) 0.041(5) 0.039(5) 0.005(4) 0.015(4) -0.002(4)
C19 0.042(6) 0.052(5) 0.049(5) -0.003(4) 0.011(4) -0.005(4)
C20 0.047(6) 0.052(5) 0.057(6) 0.006(5) 0.021(5) 0.008(5)
C21 0.044(6) 0.050(5) 0.062(6) 0.012(5) 0.023(5) -0.003(4)
C22 0.047(6) 0.050(6) 0.068(7) 0.009(5) 0.006(5) -0.003(5)
C23 0.039(5) 0.035(4) 0.058(6) -0.010(4) 0.015(4) -0.007(4)
Si6 0.0344(13) 0.0410(13) 0.0347(12) 0.0020(10) 0.0058(10) 0.0005(10)
Si7 0.0398(14) 0.0523(14) 0.0349(13) 0.0014(11) 0.0099(11) 0.0032(11)
C24 0.080(8) 0.061(6) 0.045(6) -0.012(5) 0.013(5) -0.012(5)
C25 0.057(7) 0.078(7) 0.040(5) 0.002(5) 0.015(5) 0.014(5)
C26 0.052(6) 0.062(6) 0.045(6) 0.000(5) 0.001(5) 0.005(5)
Si8 0.0423(15) 0.0441(13) 0.0446(14) 0.0031(11) 0.0065(12) -0.0052(11)
C27 0.055(7) 0.059(6) 0.076(7) 0.009(6) 0.009(6) 0.001(5)
C28 0.043(6) 0.068(6) 0.046(5) 0.007(5) 0.000(4) -0.018(5)
C29 0.060(7) 0.043(5) 0.070(7) 0.006(5) -0.001(5) -0.002(5)
Si9 0.0366(14) 0.0435(13) 0.0398(13) 0.0029(11) 0.0082(11) 0.0047(11)
C30 0.044(6) 0.053(5) 0.053(6) 0.006(5) 0.011(5) 0.011(4)
C31 0.035(5) 0.067(6) 0.055(6) -0.010(5) 0.000(4) 0.010(4)
C32 0.048(6) 0.050(5) 0.060(6) 0.011(5) 0.006(5) 0.002(4)
Ge10 0.0355(5) 0.0429(5) 0.0364(5) -0.0022(4) 0.0065(4) 0.0010(4)
Ge11 0.0423(6) 0.0418(5) 0.0356(5) 0.0003(4) 0.0111(4) -0.0015(4)
Ge12 0.0370(5) 0.0382(5) 0.0368(5) -0.0001(4) 0.0078(4) 0.0021(4)
Ge13 0.0393(6) 0.0425(5) 0.0423(5) -0.0003(4) 0.0058(4) 0.0062(4)
Ge14 0.0368(5) 0.0455(5) 0.0388(5) 0.0016(4) 0.0094(4) -0.0007(4)
Ge15 0.0425(6) 0.0362(5) 0.0422(5) 0.0011(4) 0.0105(4) 0.0011(4)
Ge16 0.0443(6) 0.0426(5) 0.0372(5) -0.0019(4) 0.0104(4) 0.0037(4)
Ge17 0.0388(5) 0.0425(5) 0.0342(5) 0.0015(4) 0.0078(4) 0.0033(4)
Ge18 0.0359(5) 0.0418(5) 0.0411(5) 0.0005(4) 0.0054(4) -0.0014(4)
Si10 0.0375(14) 0.0394(12) 0.0367(13) -0.0019(10) 0.0062(11) -0.0007(10)
Si11 0.0367(15) 0.0396(13) 0.0483(15) 0.0009(11) 0.0115(12) -0.0021(10)
C33 0.044(6) 0.066(6) 0.067(7) -0.005(5) 0.030(5) -0.002(5)
C34 0.057(7) 0.044(5) 0.059(6) -0.001(5) 0.001(5) -0.009(5)
C35 0.070(7) 0.046(5) 0.048(6) 0.011(4) 0.011(5) -0.004(5)
Si12 0.0469(16) 0.0457(14) 0.0410(14) 0.0021(11) 0.0025(12) -0.0014(11)
C36 0.059(7) 0.046(5) 0.060(6) 0.006(5) -0.005(5) -0.011(5)
C37 0.052(7) 0.053(6) 0.085(8) 0.009(6) 0.012(6) 0.020(5)
C38 0.076(8) 0.054(6) 0.054(6) 0.015(5) -0.003(5) -0.010(5)
Si13 0.0378(15) 0.0497(14) 0.0470(15) -0.0105(12) 0.0118(12) -0.0021(11)
C39 0.057(7) 0.057(6) 0.058(6) -0.017(5) 0.015(5) 0.011(5)
C40 0.047(6) 0.067(6) 0.046(5) -0.011(5) 0.010(5) -0.008(5)
C41 0.054(7) 0.078(7) 0.067(7) -0.022(6) 0.036(6) -0.011(5)
Si14 0.0433(15) 0.0346(12) 0.0429(14) 0.0009(10) 0.0086(11) 0.0016(10)
C42 0.070(7) 0.048(5) 0.062(7) 0.002(5) 0.033(6) 0.005(5)
C43 0.104(10) 0.042(5) 0.069(7) -0.008(5) 0.037(7) 0.009(6)
C44 0.039(5) 0.037(4) 0.034(4) 0.002(4) 0.006(4) 0.007(4)
C45 0.050(6) 0.044(5) 0.041(5) 0.005(4) 0.011(4) 0.001(4)
C46 0.054(6) 0.051(5) 0.045(5) 0.000(4) 0.017(5) 0.006(5)
C47 0.039(6) 0.046(5) 0.065(6) 0.015(5) 0.010(5) 0.003(4)
C48 0.044(6) 0.053(6) 0.064(7) -0.010(5) 0.001(5) -0.017(5)
C49 0.052(6) 0.044(5) 0.048(5) 0.009(4) -0.003(5) -0.004(4)
C50 0.036(5) 0.053(5) 0.051(6) 0.001(4) 0.012(4) -0.008(4)
C51 0.065(7) 0.049(5) 0.046(6) 0.005(5) 0.011(5) 0.009(5)
C52 0.051(6) 0.064(6) 0.045(6) 0.004(5) -0.001(5) 0.008(5)
C53 0.043(6) 0.062(6) 0.064(7) 0.024(5) 0.002(5) -0.001(5)
C54 0.054(7) 0.064(7) 0.090(9) 0.023(6) 0.001(6) -0.022(6)
C55 0.040(6) 0.048(5) 0.073(7) 0.019(5) 0.006(5) -0.004(4)
Si15 0.0349(13) 0.0418(12) 0.0325(12) 0.0020(10) 0.0099(10) 0.0006(10)
Si16 0.0379(14) 0.0472(14) 0.0346(12) -0.0015(10) 0.0097(11) 0.0029(11)
C56 0.055(7) 0.092(8) 0.041(5) -0.007(5) 0.022(5) 0.008(6)
C57 0.065(7) 0.065(6) 0.047(6) -0.015(5) 0.015(5) -0.003(5)
C58 0.061(7) 0.059(6) 0.033(5) -0.003(4) 0.010(4) 0.012(5)
Si17 0.0330(14) 0.0452(13) 0.0410(13) -0.0017(11) 0.0058(11) 0.0020(10)
C59 0.039(5) 0.057(6) 0.054(6) 0.008(5) 0.005(4) -0.005(4)
C60 0.039(6) 0.077(7) 0.056(6) 0.011(5) 0.012(5) 0.016(5)
C61 0.040(6) 0.054(6) 0.118(10) -0.017(6) 0.012(6) 0.003(5)
Si18 0.0386(14) 0.0417(13) 0.0454(14) -0.0001(11) 0.0121(11) -0.0028(11)
C62 0.060(7) 0.055(6) 0.073(7) -0.001(5) 0.011(6) -0.019(5)
C63 0.071(8) 0.070(7) 0.079(8) -0.028(6) 0.026(6) -0.027(6)
C64 0.061(7) 0.060(6) 0.067(7) 0.023(5) -0.003(6) -0.007(5)
K1 0.0393(11) 0.0463(10) 0.0449(11) -0.0020(9) 0.0104(9) -0.0006(8)
K2 0.0443(12) 0.0467(11) 0.0479(11) 0.0008(9) 0.0138(10) 0.0008(9)
C65 0.058(7) 0.046(5) 0.046(5) -0.006(4) 0.010(5) -0.003(5)
C66 0.044(6) 0.056(6) 0.044(5) -0.008(4) 0.011(4) -0.005(4)
C67 0.060(7) 0.050(5) 0.050(6) -0.001(5) 0.014(5) 0.001(5)
C68 0.054(7) 0.059(6) 0.050(6) -0.004(5) 0.022(5) -0.014(5)
C69 0.045(6) 0.077(7) 0.039(5) -0.010(5) 0.005(4) 0.004(5)
C70 0.073(8) 0.049(5) 0.038(5) -0.005(4) 0.010(5) 0.006(5)
C71 0.079(8) 0.065(7) 0.065(7) -0.015(6) 0.020(6) -0.018(6)
C72 0.073(8) 0.075(7) 0.038(5) -0.018(5) 0.024(5) -0.027(6)
C73 0.061(7) 0.057(6) 0.040(5) -0.009(4) 0.014(5) 0.004(5)
C74 0.062(7) 0.058(6) 0.040(5) -0.005(5) 0.008(5) -0.004(5)
C75 0.054(7) 0.101(9) 0.039(6) -0.006(6) 0.014(5) 0.001(6)
C76 0.105(11) 0.078(8) 0.060(7) 0.004(6) 0.031(8) 0.031(8)
C77 0.094(10) 0.042(6) 0.065(7) -0.008(5) 0.030(7) -0.018(6)
C78 0.073(9) 0.115(10) 0.068(8) -0.036(7) 0.022(7) -0.025(7)

loop_
_atom_type_symbol
_atom_type_description
_atom_type_scat_dispersion_real
_atom_type_scat_dispersion_imag
_atom_type_scat_source
C C 0.0033 0.0016 'International Tables Vol C Tables 4.2.6.8 and 6.1.1.4'
H H 0.0000 0.0000 'International Tables Vol C Tables 4.2.6.8 and 6.1.1.4'
K K 0.2009 0.2494 'International Tables Vol C Tables 4.2.6.8 and 6.1.1.4'
Si Si 0.0817 0.0704 'International Tables Vol C Tables 4.2.6.8 and 6.1.1.4'
Ge Ge 0.1547 1.8001 'International Tables Vol C Tables 4.2.6.8 and 6.1.1.4'

loop_
_geom_angle_atom_site_label_1
_geom_angle_atom_site_label_2
_geom_angle_atom_site_label_3
_geom_angle
_geom_angle_site_symmetry_1
_geom_angle_site_symmetry_3
Si1 Ge1 Ge3 127.79(7) . .
Si1 Ge1 Ge5 118.90(7) . .
Ge3 Ge1 Ge5 113.29(5) . .
Si1 Ge1 Ge2 120.07(7) . .
Ge3 Ge1 Ge2 81.14(4) . .
Ge5 Ge1 Ge2 67.02(4) . .
Si1 Ge1 Ge4 125.48(7) . .
Ge3 Ge1 Ge4 66.36(4) . .
Ge5 Ge1 Ge4 75.49(4) . .
Ge2 Ge1 Ge4 113.92(5) . .
Ge1 Ge2 Ge6 93.39(5) . .
Ge1 Ge2 Ge9 104.48(5) . .
Ge6 Ge2 Ge9 58.99(4) . .
Ge1 Ge2 Ge5 56.35(4) . .
Ge6 Ge2 Ge5 95.51(4) . .
Ge9 Ge2 Ge5 58.85(3) . .
Ge1 Ge3 Ge6 94.49(4) . .
Ge1 Ge3 Ge7 105.74(4) . .
Ge6 Ge3 Ge7 58.75(4) . .
Ge1 Ge3 Ge4 57.49(4) . .
Ge6 Ge3 Ge4 96.70(5) . .
Ge7 Ge3 Ge4 59.46(3) . .
Ge1 Ge3 K1 140.33(5) . .
Ge6 Ge3 K1 116.07(5) . .
Ge7 Ge3 K1 73.50(5) . .
Ge4 Ge3 K1 92.52(5) . .
Ge1 Ge4 Ge8 96.62(5) . .
Ge1 Ge4 Ge7 103.45(4) . .
Ge8 Ge4 Ge7 57.88(4) . .
Ge1 Ge4 Ge3 56.15(3) . .
Ge8 Ge4 Ge3 96.78(4) . .
Ge7 Ge4 Ge3 57.99(4) . .
Ge1 Ge5 Ge8 97.47(5) . .
Ge1 Ge5 Ge9 103.15(4) . .
Ge8 Ge5 Ge9 58.66(4) . .
Ge1 Ge5 Ge2 56.63(4) . .
Ge8 Ge5 Ge2 97.38(4) . .
Ge9 Ge5 Ge2 56.96(4) . .
Si5 Ge6 Ge9 124.36(8) . .
Si5 Ge6 Ge7 130.18(7) . .
Ge9 Ge6 Ge7 96.48(5) . .
Si5 Ge6 Ge3 111.17(8) . .
Ge9 Ge6 Ge3 117.51(5) . .
Ge7 Ge6 Ge3 62.29(4) . .
Si5 Ge6 Ge2 106.25(7) . .
Ge9 Ge6 Ge2 60.80(4) . .
Ge7 Ge6 Ge2 119.12(5) . .
Ge3 Ge6 Ge2 79.20(4) . .
Ge8 Ge7 Ge6 82.72(4) . .
Ge8 Ge7 Ge3 100.74(4) . .
Ge6 Ge7 Ge3 58.96(4) . .
Ge8 Ge7 Ge4 59.01(4) . .
Ge6 Ge7 Ge4 98.92(4) . .
Ge3 Ge7 Ge4 62.55(4) . .
Ge8 Ge7 K1 147.14(5) . .
Ge6 Ge7 K1 108.24(5) . .
Ge3 Ge7 K1 63.04(5) . .
Ge4 Ge7 K1 88.36(5) . .
Si6 Ge8 Ge7 129.88(7) . .
Si6 Ge8 Ge9 124.95(7) . .
Ge7 Ge8 Ge9 96.32(4) . .
Si6 Ge8 Ge5 108.20(7) . .
Ge7 Ge8 Ge5 116.42(5) . .
Ge9 Ge8 Ge5 62.22(4) . .
Si6 Ge8 Ge4 111.92(7) . .
Ge7 Ge8 Ge4 63.11(4) . .
Ge9 Ge8 Ge4 115.54(5) . .
Ge5 Ge8 Ge4 74.05(4) . .
Ge6 Ge9 Ge8 82.57(4) . .
Ge6 Ge9 Ge2 60.21(4) . .
Ge8 Ge9 Ge2 102.78(5) . .
Ge6 Ge9 Ge5 99.77(5) . .
Ge8 Ge9 Ge5 59.12(3) . .
Ge2 Ge9 Ge5 64.19(4) . .
Ge6 Ge9 K2 93.76(5) . .
Ge8 Ge9 K2 133.69(5) . .
Ge2 Ge9 K2 115.23(5) . .
Ge5 Ge9 K2 162.97(5) . .
Si2 Si1 Si4 111.82(13) . .
Si2 Si1 Si3 110.26(13) . .
Si4 Si1 Si3 113.00(13) . .
Si2 Si1 Ge1 108.42(11) . .
Si4 Si1 Ge1 105.83(12) . .
Si3 Si1 Ge1 107.22(11) . .
C2 Si2 C1 108.0(5) . .
C2 Si2 C3 109.5(6) . .
C1 Si2 C3 109.6(5) . .
C2 Si2 Si1 109.3(3) . .
C1 Si2 Si1 111.2(4) . .
C3 Si2 Si1 109.2(3) . .
Si2 C1 H1A 109.5 . .
Si2 C1 H1B 109.5 . .
H1A C1 H1B 109.5 . .
Si2 C1 H1C 109.5 . .
H1A C1 H1C 109.5 . .
H1B C1 H1C 109.5 . .
Si2 C2 H2A 109.5 . .
Si2 C2 H2B 109.5 . .
H2A C2 H2B 109.5 . .
Si2 C2 H2C 109.5 . .
H2A C2 H2C 109.5 . .
H2B C2 H2C 109.5 . .
Si2 C3 H3A 109.5 . .
Si2 C3 H3B 109.5 . .
H3A C3 H3B 109.5 . .
Si2 C3 H3C 109.5 . .
H3A C3 H3C 109.5 . .
H3B C3 H3C 109.5 . .
C5 Si3 C4 110.9(5) . .
C5 Si3 C6 109.1(5) . .
C4 Si3 C6 107.9(5) . .
C5 Si3 Si1 109.6(3) . .
C4 Si3 Si1 110.6(3) . .
C6 Si3 Si1 108.7(3) . .
Si3 C4 H4A 109.5 . .
Si3 C4 H4B 109.5 . .
H4A C4 H4B 109.5 . .
Si3 C4 H4C 109.5 . .
H4A C4 H4C 109.5 . .
H4B C4 H4C 109.5 . .
Si3 C5 H5A 109.5 . .
Si3 C5 H5B 109.5 . .
H5A C5 H5B 109.5 . .
Si3 C5 H5C 109.5 . .
H5A C5 H5C 109.5 . .
H5B C5 H5C 109.5 . .
Si3 C6 H6A 109.5 . .
Si3 C6 H6B 109.5 . .
H6A C6 H6B 109.5 . .
Si3 C6 H6C 109.5 . .
H6A C6 H6C 109.5 . .
H6B C6 H6C 109.5 . .
C7 Si4 C8 107.9(5) . .
C7 Si4 C9 108.7(6) . .
C8 Si4 C9 108.8(6) . .
C7 Si4 Si1 110.8(3) . .
C8 Si4 Si1 112.5(4) . .
C9 Si4 Si1 108.1(4) . .
Si4 C7 H7A 109.5 . .
Si4 C7 H7B 109.5 . .
H7A C7 H7B 109.5 . .
Si4 C7 H7C 109.5 . .
H7A C7 H7C 109.5 . .
H7B C7 H7C 109.5 . .
Si4 C8 H8A 109.5 . .
Si4 C8 H8B 109.5 . .
H8A C8 H8B 109.5 . .
Si4 C8 H8C 109.5 . .
H8A C8 H8C 109.5 . .
H8B C8 H8C 109.5 . .
Si4 C9 H9A 109.5 . .
Si4 C9 H9B 109.5 . .
H9A C9 H9B 109.5 . .
Si4 C9 H9C 109.5 . .
H9A C9 H9C 109.5 . .
H9B C9 H9C 109.5 . .
C10 Si5 C12 106.1(4) . .
C10 Si5 C18 108.1(4) . .
C12 Si5 C18 108.0(4) . .
C10 Si5 Ge6 110.7(3) . .
C12 Si5 Ge6 115.0(3) . .
C18 Si5 Ge6 108.6(3) . .
C11 C10 Si5 125.9(8) . .
C11 C10 H10 117.1 . .
Si5 C10 H10 117.1 . .
C10 C11 H11A 120.0 . .
C10 C11 H11B 120.0 . .
H11A C11 H11B 120.0 . .
C17 C12 C13 115.7(9) . .
C17 C12 Si5 119.0(7) . .
C13 C12 Si5 125.0(7) . .
C14 C13 C12 122.0(9) . .
C14 C13 H13 119.0 . .
C12 C13 H13 119.0 . .
C13 C14 C15 120.1(9) . .
C13 C14 H14 120.0 . .
C15 C14 H14 120.0 . .
C16 C15 C14 119.5(9) . .
C16 C15 H15 120.3 . .
C14 C15 H15 120.3 . .
C15 C16 C17 119.4(9) . .
C15 C16 H16 120.3 . .
C17 C16 H16 120.3 . .
C12 C17 C16 123.1(10) . .
C12 C17 H17 118.4 . .
C16 C17 H17 118.4 . .
C19 C18 C23 117.2(8) . .
C19 C18 Si5 121.7(7) . .
C23 C18 Si5 121.2(6) . .
C19 C18 K2 77.3(5) . .
C23 C18 K2 74.5(5) . .
Si5 C18 K2 117.5(3) . .
C20 C19 C18 122.8(9) . .
C20 C19 K2 76.6(6) . .
C18 C19 K2 78.5(5) . .
C20 C19 H19 118.6 . .
C18 C19 H19 118.6 . .
K2 C19 H19 116.7 . .
C19 C20 C21 118.8(9) . .
C19 C20 K2 79.3(5) . .
C21 C20 K2 75.3(5) . .
C19 C20 H20 120.6 . .
C21 C20 H20 120.6 . .
K2 C20 H20 115.5 . .
C22 C21 C20 119.8(9) . .
C22 C21 K2 76.5(5) . .
C20 C21 K2 79.9(5) . .
C22 C21 H21 120.1 . .
C20 C21 H21 120.1 . .
K2 C21 H21 114.0 . .
C23 C22 C21 121.3(9) . .
C23 C22 K2 80.0(5) . .
C21 C22 K2 78.7(5) . .
C23 C22 H22 119.3 . .
C21 C22 H22 119.3 . .
K2 C22 H22 112.2 . .
C22 C23 C18 120.1(8) . .
C22 C23 K2 75.5(5) . .
C18 C23 K2 80.6(5) . .
C22 C23 H23 120.0 . .
C18 C23 H23 120.0 . .
K2 C23 H23 114.5 . .
Si9 Si6 Si8 107.87(13) . .
Si9 Si6 Si7 112.76(13) . .
Si8 Si6 Si7 109.09(13) . .
Si9 Si6 Ge8 106.55(11) . .
Si8 Si6 Ge8 111.93(12) . .
Si7 Si6 Ge8 108.68(11) . .
C26 Si7 C25 110.2(4) . .
C26 Si7 C24 106.6(4) . .
C25 Si7 C24 107.8(5) . .
C26 Si7 Si6 109.5(3) . .
C25 Si7 Si6 110.1(3) . .
C24 Si7 Si6 112.5(3) . .
Si7 C24 H24A 109.5 . .
Si7 C24 H24B 109.5 . .
H24A C24 H24B 109.5 . .
Si7 C24 H24C 109.5 . .
H24A C24 H24C 109.5 . .
H24B C24 H24C 109.5 . .
Si7 C25 H25A 109.5 . .
Si7 C25 H25B 109.5 . .
H25A C25 H25B 109.5 . .
Si7 C25 H25C 109.5 . .
H25A C25 H25C 109.5 . .
H25B C25 H25C 109.5 . .
Si7 C26 H26A 109.5 . .
Si7 C26 H26B 109.5 . .
H26A C26 H26B 109.5 . .
Si7 C26 H26C 109.5 . .
H26A C26 H26C 109.5 . .
H26B C26 H26C 109.5 . .
C29 Si8 C27 107.2(5) . .
C29 Si8 C28 107.9(4) . .
C27 Si8 C28 108.3(4) . .
C29 Si8 Si6 112.8(3) . .
C27 Si8 Si6 111.1(3) . .
C28 Si8 Si6 109.3(3) . .
Si8 C27 H27A 109.5 . .
Si8 C27 H27B 109.5 . .
H27A C27 H27B 109.5 . .
Si8 C27 H27C 109.5 . .
H27A C27 H27C 109.5 . .
H27B C27 H27C 109.5 . .
Si8 C28 H28A 109.5 . .
Si8 C28 H28B 109.5 . .
H28A C28 H28B 109.5 . .
Si8 C28 H28C 109.5 . .
H28A C28 H28C 109.5 . .
H28B C28 H28C 109.5 . .
Si8 C29 H29A 109.5 . .
Si8 C29 H29B 109.5 . .
H29A C29 H29B 109.5 . .
Si8 C29 H29C 109.5 . .
H29A C29 H29C 109.5 . .
H29B C29 H29C 109.5 . .
C32 Si9 C31 109.3(5) . .
C32 Si9 C30 108.5(4) . .
C31 Si9 C30 108.5(4) . .
C32 Si9 Si6 111.9(3) . .
C31 Si9 Si6 109.2(3) . .
C30 Si9 Si6 109.4(3) . .
Si9 C30 H30A 109.5 . .
Si9 C30 H30B 109.5 . .
H30A C30 H30B 109.5 . .
Si9 C30 H30C 109.5 . .
H30A C30 H30C 109.5 . .
H30B C30 H30C 109.5 . .
Si9 C31 H31A 109.5 . .
Si9 C31 H31B 109.5 . .
H31A C31 H31B 109.5 . .
Si9 C31 H31C 109.5 . .
H31A C31 H31C 109.5 . .
H31B C31 H31C 109.5 . .
Si9 C32 H32A 109.5 . .
Si9 C32 H32B 109.5 . .
H32A C32 H32B 109.5 . .
Si9 C32 H32C 109.5 . .
H32A C32 H32C 109.5 . .
H32B C32 H32C 109.5 . .
Si10 Ge10 Ge13 128.96(7) . .
Si10 Ge10 Ge12 116.51(7) . .
Ge13 Ge10 Ge12 113.27(5) . .
Si10 Ge10 Ge11 126.16(7) . .
Ge13 Ge10 Ge11 83.34(4) . .
Ge12 Ge10 Ge11 66.97(4) . .
Si10 Ge10 Ge14 118.52(7) . .
Ge13 Ge10 Ge14 66.05(4) . .
Ge12 Ge10 Ge14 73.73(4) . .
Ge11 Ge10 Ge14 113.78(5) . .
Ge10 Ge11 Ge15 92.00(5) . .
Ge10 Ge11 Ge18 104.59(5) . .
Ge15 Ge11 Ge18 59.06(4) . .
Ge10 Ge11 Ge12 56.42(4) . .
Ge15 Ge11 Ge12 95.23(4) . .
Ge18 Ge11 Ge12 59.39(3) . .
Ge10 Ge12 Ge17 98.48(5) . .
Ge10 Ge12 Ge18 102.55(4) . .
Ge17 Ge12 Ge18 58.18(4) . .
Ge10 Ge12 Ge11 56.61(4) . .
Ge17 Ge12 Ge11 98.00(4) . .
Ge18 Ge12 Ge11 56.70(4) . .
Ge10 Ge13 Ge15 93.33(4) . .
Ge10 Ge13 Ge16 106.12(4) . .
Ge15 Ge13 Ge16 59.27(4) . .
Ge10 Ge13 Ge14 57.80(4) . .
Ge15 Ge13 Ge14 96.49(4) . .
Ge16 Ge13 Ge14 59.71(3) . .
Ge10 Ge13 K2 144.59(5) . .
Ge15 Ge13 K2 117.42(5) . .
Ge16 Ge13 K2 78.34(5) . .
Ge14 Ge13 K2 99.15(5) . .
Ge10 Ge14 Ge17 97.62(5) . .
Ge10 Ge14 Ge16 103.29(4) . .
Ge17 Ge14 Ge16 58.05(4) . .
Ge10 Ge14 Ge13 56.15(3) . .
Ge17 Ge14 Ge13 97.69(4) . .
Ge16 Ge14 Ge13 57.89(4) . .
Si14 Ge15 Ge18 126.75(8) . .
Si14 Ge15 Ge13 110.07(7) . .
Ge18 Ge15 Ge13 118.06(5) . .
Si14 Ge15 Ge16 127.72(7) . .
Ge18 Ge15 Ge16 95.51(4) . .
Ge13 Ge15 Ge16 61.82(4) . .
Si14 Ge15 Ge11 108.49(7) . .
Ge18 Ge15 Ge11 60.67(4) . .
Ge13 Ge15 Ge11 81.19(5) . .
Ge16 Ge15 Ge11 119.59(5) . .
Ge17 Ge16 Ge15 83.01(4) . .
Ge17 Ge16 Ge13 101.43(4) . .
Ge15 Ge16 Ge13 58.91(4) . .
Ge17 Ge16 Ge14 58.83(4) . .
Ge15 Ge16 Ge14 98.05(4) . .
Ge13 Ge16 Ge14 62.41(4) . .
Ge17 Ge16 K2 149.00(5) . .
Ge15 Ge16 K2 103.62(5) . .
Ge13 Ge16 K2 59.76(5) . .
Ge14 Ge16 K2 90.17(5) . .
Si15 Ge17 Ge18 123.39(7) . .
Si15 Ge17 Ge16 130.59(7) . .
Ge18 Ge17 Ge16 95.98(4) . .
Si15 Ge17 Ge12 108.88(7) . .
Ge18 Ge17 Ge12 63.02(4) . .
Ge16 Ge17 Ge12 115.67(5) . .
Si15 Ge17 Ge14 114.41(7) . .
Ge18 Ge17 Ge14 114.92(5) . .
Ge16 Ge17 Ge14 63.11(4) . .
Ge12 Ge17 Ge14 72.65(4) . .
Ge17 Ge18 Ge15 83.34(4) . .
Ge17 Ge18 Ge11 103.64(5) . .
Ge15 Ge18 Ge11 60.27(4) . .
Ge17 Ge18 Ge12 58.80(4) . .
Ge15 Ge18 Ge12 98.90(5) . .
Ge11 Ge18 Ge12 63.91(4) . .
Ge17 Ge18 K1 137.98(5) . 1_655
Ge15 Ge18 K1 91.50(5) . 1_655
Ge11 Ge18 K1 109.72(5) . 1_655
Ge12 Ge18 K1 161.73(5) . 1_655
Si11 Si10 Si12 110.36(13) . .
Si11 Si10 Si13 112.51(13) . .
Si12 Si10 Si13 113.31(13) . .
Si11 Si10 Ge10 108.35(11) . .
Si12 Si10 Ge10 106.35(11) . .
Si13 Si10 Ge10 105.53(12) . .
C33 Si11 C35 108.7(5) . .
C33 Si11 C34 107.8(5) . .
C35 Si11 C34 109.7(4) . .
C33 Si11 Si10 111.4(3) . .
C35 Si11 Si10 110.3(3) . .
C34 Si11 Si10 108.9(3) . .
Si11 C33 H33A 109.5 . .
Si11 C33 H33B 109.5 . .
H33A C33 H33B 109.5 . .
Si11 C33 H33C 109.5 . .
H33A C33 H33C 109.5 . .
H33B C33 H33C 109.5 . .
Si11 C34 H34A 109.5 . .
Si11 C34 H34B 109.5 . .
H34A C34 H34B 109.5 . .
Si11 C34 H34C 109.5 . .
H34A C34 H34C 109.5 . .
H34B C34 H34C 109.5 . .
Si11 C35 H35A 109.5 . .
Si11 C35 H35B 109.5 . .
H35A C35 H35B 109.5 . .
Si11 C35 H35C 109.5 . .
H35A C35 H35C 109.5 . .
H35B C35 H35C 109.5 . .
C38 Si12 C36 110.8(5) . .
C38 Si12 C37 109.1(5) . .
C36 Si12 C37 109.7(5) . .
C38 Si12 Si10 108.5(3) . .
C36 Si12 Si10 109.6(3) . .
C37 Si12 Si10 109.2(3) . .
Si12 C36 H36A 109.5 . .
Si12 C36 H36B 109.5 . .
H36A C36 H36B 109.5 . .
Si12 C36 H36C 109.5 . .
H36A C36 H36C 109.5 . .
H36B C36 H36C 109.5 . .
Si12 C37 H37A 109.5 . .
Si12 C37 H37B 109.5 . .
H37A C37 H37B 109.5 . .
Si12 C37 H37C 109.5 . .
H37A C37 H37C 109.5 . .
H37B C37 H37C 109.5 . .
Si12 C38 H38A 109.5 . .
Si12 C38 H38B 109.5 . .
H38A C38 H38B 109.5 . .
Si12 C38 H38C 109.5 . .
H38A C38 H38C 109.5 . .
H38B C38 H38C 109.5 . .
C41 Si13 C40 108.9(4) . .
C41 Si13 C39 108.7(5) . .
C40 Si13 C39 107.3(4) . .
C41 Si13 Si10 111.8(3) . .
C40 Si13 Si10 108.7(3) . .
C39 Si13 Si10 111.3(3) . .
Si13 C39 H39A 109.5 . .
Si13 C39 H39B 109.5 . .
H39A C39 H39B 109.5 . .
Si13 C39 H39C 109.5 . .
H39A C39 H39C 109.5 . .
H39B C39 H39C 109.5 . .
Si13 C40 H40A 109.5 . .
Si13 C40 H40B 109.5 . .
H40A C40 H40B 109.5 . .
Si13 C40 H40C 109.5 . .
H40A C40 H40C 109.5 . .
H40B C40 H40C 109.5 . .
Si13 C41 H41A 109.5 . .
Si13 C41 H41B 109.5 . .
H41A C41 H41B 109.5 . .
Si13 C41 H41C 109.5 . .
H41A C41 H41C 109.5 . .
H41B C41 H41C 109.5 . .
C42 Si14 C50 105.8(4) . .
C42 Si14 C44 109.0(4) . .
C50 Si14 C44 107.9(4) . .
C42 Si14 Ge15 111.0(3) . .
C50 Si14 Ge15 114.0(3) . .
C44 Si14 Ge15 109.0(3) . .
C43 C42 Si14 126.1(8) . .
C43 C42 H42 116.9 . .
Si14 C42 H42 116.9 . .
C42 C43 H43A 120.0 . .
C42 C43 H43B 120.0 . .
H43A C43 H43B 120.0 . .
C45 C44 C49 117.6(8) . .
C45 C44 Si14 119.8(7) . .
C49 C44 Si14 122.7(7) . .
C45 C44 K1 80.4(5) . 1_655
C49 C44 K1 74.7(5) . 1_655
Si14 C44 K1 115.2(3) . 1_655
C46 C45 C44 120.1(9) . .
C46 C45 K1 78.0(5) . 1_655
C44 C45 K1 75.1(5) . 1_655
C46 C45 H45 119.9 . .
C44 C45 H45 119.9 . .
K1 C45 H45 117.8 1_655 .
C47 C46 C45 121.0(9) . .
C47 C46 K1 75.8(5) . 1_655
C45 C46 K1 77.9(5) . 1_655
C47 C46 H46 119.5 . .
C45 C46 H46 119.5 . .
K1 C46 H46 117.5 1_655 .
C46 C47 C48 119.7(9) . .
C46 C47 K1 80.2(5) . 1_655
C48 C47 K1 74.4(5) . 1_655
C46 C47 H47 120.2 . .
C48 C47 H47 120.2 . .
K1 C47 H47 115.9 1_655 .
C49 C48 C47 120.4(9) . .
C49 C48 K1 77.7(5) . 1_655
C47 C48 K1 81.1(5) . 1_655
C49 C48 H48 119.8 . .
C47 C48 H48 119.8 . .
K1 C48 H48 111.7 1_655 .
C48 C49 C44 121.3(9) . .
C48 C49 K1 77.5(6) . 1_655
C44 C49 K1 80.1(5) . 1_655
C48 C49 H49 119.4 . .
C44 C49 H49 119.4 . .
K1 C49 H49 113.3 1_655 .
C55 C50 C51 116.2(9) . .
C55 C50 Si14 119.2(7) . .
C51 C50 Si14 124.5(7) . .
C52 C51 C50 121.6(9) . .
C52 C51 H51 119.2 . .
C50 C51 H51 119.2 . .
C53 C52 C51 120.4(10) . .
C53 C52 H52 119.8 . .
C51 C52 H52 119.8 . .
C54 C53 C52 120.0(10) . .
C54 C53 H53 120.0 . .
C52 C53 H53 120.0 . .
C53 C54 C55 120.3(10) . .
C53 C54 H54 119.8 . .
C55 C54 H54 119.8 . .
C54 C55 C50 121.4(10) . .
C54 C55 H55 119.3 . .
C50 C55 H55 119.3 . .
Si17 Si15 Si16 112.27(13) . .
Si17 Si15 Si18 107.06(12) . .
Si16 Si15 Si18 112.70(12) . .
Si17 Si15 Ge17 106.55(11) . .
Si16 Si15 Ge17 104.34(11) . .
Si18 Si15 Ge17 113.85(12) . .
C57 Si16 C56 107.5(5) . .
C57 Si16 C58 109.0(5) . .
C56 Si16 C58 109.1(4) . .
C57 Si16 Si15 110.8(3) . .
C56 Si16 Si15 109.1(3) . .
C58 Si16 Si15 111.3(3) . .
Si16 C56 H56A 109.5 . .
Si16 C56 H56B 109.5 . .
H56A C56 H56B 109.5 . .
Si16 C56 H56C 109.5 . .
H56A C56 H56C 109.5 . .
H56B C56 H56C 109.5 . .
Si16 C57 H57A 109.5 . .
Si16 C57 H57B 109.5 . .
H57A C57 H57B 109.5 . .
Si16 C57 H57C 109.5 . .
H57A C57 H57C 109.5 . .
H57B C57 H57C 109.5 . .
Si16 C58 H58A 109.5 . .
Si16 C58 H58B 109.5 . .
H58A C58 H58B 109.5 . .
Si16 C58 H58C 109.5 . .
H58A C58 H58C 109.5 . .
H58B C58 H58C 109.5 . .
C59 Si17 C61 106.5(5) . .
C59 Si17 C60 110.3(4) . .
C61 Si17 C60 109.8(5) . .
C59 Si17 Si15 111.4(3) . .
C61 Si17 Si15 110.7(3) . .
C60 Si17 Si15 108.1(3) . .
Si17 C59 H59A 109.5 . .
Si17 C59 H59B 109.5 . .
H59A C59 H59B 109.5 . .
Si17 C59 H59C 109.5 . .
H59A C59 H59C 109.5 . .
H59B C59 H59C 109.5 . .
Si17 C60 H60A 109.5 . .
Si17 C60 H60B 109.5 . .
H60A C60 H60B 109.5 . .
Si17 C60 H60C 109.5 . .
H60A C60 H60C 109.5 . .
H60B C60 H60C 109.5 . .
Si17 C61 H61A 109.5 . .
Si17 C61 H61B 109.5 . .
H61A C61 H61B 109.5 . .
Si17 C61 H61C 109.5 . .
H61A C61 H61C 109.5 . .
H61B C61 H61C 109.5 . .
C62 Si18 C63 108.1(5) . .
C62 Si18 C64 106.5(5) . .
C63 Si18 C64 108.6(5) . .
C62 Si18 Si15 112.3(3) . .
C63 Si18 Si15 110.9(3) . .
C64 Si18 Si15 110.2(3) . .
Si18 C62 H62A 109.5 . .
Si18 C62 H62B 109.5 . .
H62A C62 H62B 109.5 . .
Si18 C62 H62C 109.5 . .
H62A C62 H62C 109.5 . .
H62B C62 H62C 109.5 . .
Si18 C63 H63A 109.5 . .
Si18 C63 H63B 109.5 . .
H63A C63 H63B 109.5 . .
Si18 C63 H63C 109.5 . .
H63A C63 H63C 109.5 . .
H63B C63 H63C 109.5 . .
Si18 C64 H64A 109.5 . .
Si18 C64 H64B 109.5 . .
H64A C64 H64B 109.5 . .
Si18 C64 H64C 109.5 . .
H64A C64 H64C 109.5 . .
H64B C64 H64C 109.5 . .
C68 K1 C69 24.7(2) . .
C68 K1 C48 116.1(3) . 1_455
C69 K1 C48 92.6(3) . 1_455
C68 K1 C49 101.5(3) . 1_455
C69 K1 C49 76.8(3) . 1_455
C48 K1 C49 24.8(2) 1_455 1_455
C68 K1 C67 25.3(2) . .
C69 K1 C67 43.5(2) . .
C48 K1 C67 118.9(2) 1_455 .
C49 K1 C67 114.6(3) 1_455 .
C68 K1 C44 107.0(2) . 1_455
C69 K1 C44 84.8(2) . 1_455
C48 K1 C44 44.1(2) 1_455 1_455
C49 K1 C44 25.2(2) 1_455 1_455
C67 K1 C44 128.1(2) . 1_455
C68 K1 C47 140.6(3) . 1_455
C69 K1 C47 117.0(3) . 1_455
C48 K1 C47 24.5(2) 1_455 1_455
C49 K1 C47 43.2(2) 1_455 1_455
C67 K1 C47 138.9(2) . 1_455
C44 K1 C47 50.7(2) 1_455 1_455
C68 K1 C70 43.3(2) . .
C69 K1 C70 25.0(2) . .
C48 K1 C70 73.5(3) 1_455 .
C49 K1 C70 65.1(2) 1_455 .
C67 K1 C70 49.5(2) . .
C44 K1 C70 82.3(2) 1_455 .
C47 K1 C70 97.7(2) 1_455 .
C68 K1 C45 129.2(3) . 1_455
C69 K1 C45 108.8(2) . 1_455
C48 K1 C45 50.2(2) 1_455 1_455
C49 K1 C45 43.1(2) 1_455 1_455
C67 K1 C45 152.3(2) . 1_455
C44 K1 C45 24.50(19) 1_455 1_455
C47 K1 C45 42.7(2) 1_455 1_455
C70 K1 C45 106.1(2) . 1_455
C68 K1 C46 149.6(3) . 1_455
C69 K1 C46 125.7(2) . 1_455
C48 K1 C46 42.7(2) 1_455 1_455
C49 K1 C46 49.8(2) 1_455 1_455
C67 K1 C46 161.6(2) . 1_455
C44 K1 C46 43.0(2) 1_455 1_455
C47 K1 C46 24.0(2) 1_455 1_455
C70 K1 C46 113.8(2) . 1_455
C45 K1 C46 24.1(2) 1_455 1_455
C68 K1 C66 42.9(2) . .
C69 K1 C66 49.4(2) . .
C48 K1 C66 98.4(2) 1_455 .
C49 K1 C66 101.5(2) 1_455 .
C67 K1 C66 23.7(2) . .
C44 K1 C66 122.6(2) 1_455 .
C47 K1 C66 115.7(2) 1_455 .
C70 K1 C66 41.1(2) . .
C45 K1 C66 144.6(2) 1_455 .
C46 K1 C66 139.4(2) 1_455 .
C68 K1 Ge18 76.75(18) . 1_455
C69 K1 Ge18 85.03(19) . 1_455
C48 K1 Ge18 128.90(18) 1_455 1_455
C49 K1 Ge18 107.78(18) 1_455 1_455
C67 K1 Ge18 93.47(18) . 1_455
C44 K1 Ge18 84.98(16) 1_455 1_455
C47 K1 Ge18 124.05(18) 1_455 1_455
C70 K1 Ge18 109.46(19) . 1_455
C45 K1 Ge18 82.37(16) 1_455 1_455
C46 K1 Ge18 100.71(18) 1_455 1_455
C66 K1 Ge18 116.93(16) . 1_455
C74 K2 C75 25.0(2) . .
C74 K2 C22 119.7(3) . .
C75 K2 C22 96.3(3) . .
C74 K2 C21 144.5(3) . .
C75 K2 C21 120.8(3) . .
C22 K2 C21 24.8(2) . .
C74 K2 C23 104.2(3) . .
C75 K2 C23 79.2(3) . .
C22 K2 C23 24.5(2) . .
C21 K2 C23 43.4(2) . .
C74 K2 C20 151.3(3) . .
C75 K2 C20 127.5(3) . .
C22 K2 C20 43.5(2) . .
C21 K2 C20 24.8(2) . .
C23 K2 C20 50.5(2) . .
C74 K2 C76 43.4(3) . .
C75 K2 C76 25.2(3) . .
C22 K2 C76 76.7(3) . .
C21 K2 C76 101.3(3) . .
C23 K2 C76 66.4(3) . .
C20 K2 C76 116.6(3) . .
C74 K2 C73 24.7(2) . .
C75 K2 C73 43.3(3) . .
C22 K2 C73 120.9(3) . .
C21 K2 C73 141.3(3) . .
C23 K2 C73 115.4(2) . .
C20 K2 C73 164.3(2) . .
C76 K2 C73 49.1(3) . .
C74 K2 C19 129.0(3) . .
C75 K2 C19 108.2(3) . .
C22 K2 C19 49.8(2) . .
C21 K2 C19 42.8(2) . .
C23 K2 C19 42.9(2) . .
C20 K2 C19 24.1(2) . .
C76 K2 C19 105.7(3) . .
C73 K2 C19 151.4(2) . .
C74 K2 C18 108.3(3) . .
C75 K2 C18 85.2(3) . .
C22 K2 C18 43.5(2) . .
C21 K2 C18 50.6(2) . .
C23 K2 C18 24.9(2) . .
C20 K2 C18 43.1(2) . .
C76 K2 C18 81.8(3) . .
C73 K2 C18 127.9(2) . .
C19 K2 C18 24.1(2) . .
C74 K2 Ge13 133.5(2) . .
C75 K2 Ge13 157.7(2) . .
C22 K2 Ge13 100.83(19) . .
C21 K2 Ge13 78.04(17) . .
C23 K2 Ge13 121.22(17) . .
C20 K2 Ge13 74.69(17) . .
C76 K2 Ge13 150.4(3) . .
C73 K2 Ge13 114.73(19) . .
C19 K2 Ge13 93.84(16) . .
C18 K2 Ge13 117.06(16) . .
C74 K2 Ge9 73.45(19) . .
C75 K2 Ge9 78.6(2) . .
C22 K2 Ge9 125.08(19) . .
C21 K2 Ge9 121.59(19) . .
C23 K2 Ge9 104.09(16) . .
C20 K2 Ge9 97.85(18) . .
C76 K2 Ge9 102.8(3) . .
C73 K2 Ge9 92.36(18) . .
C19 K2 Ge9 79.54(17) . .
C18 K2 Ge9 81.70(15) . .
Ge13 K2 Ge9 102.47(6) . .
C70 C65 C66 119.4(9) . .
C70 C65 C71 119.9(9) . .
C66 C65 C71 120.7(10) . .
C70 C65 K1 73.6(5) . .
C66 C65 K1 76.8(5) . .
C71 C65 K1 122.2(6) . .
C67 C66 C65 120.8(9) . .
C67 C66 K1 72.1(5) . .
C65 C66 K1 79.9(5) . .
C67 C66 H66 119.6 . .
C65 C66 H66 119.6 . .
K1 C66 H66 119.3 . .
C66 C67 C68 120.0(9) . .
C66 C67 K1 84.2(6) . .
C68 C67 K1 74.6(5) . .
C66 C67 H67 120.0 . .
C68 C67 H67 120.0 . .
K1 C67 H67 111.6 . .
C69 C68 C67 119.0(9) . .
C69 C68 K1 78.3(5) . .
C67 C68 K1 80.1(5) . .
C69 C68 H68 120.5 . .
C67 C68 H68 120.5 . .
K1 C68 H68 111.7 . .
C68 C69 C70 119.7(10) . .
C68 C69 K1 77.0(5) . .
C70 C69 K1 82.4(5) . .
C68 C69 H69 120.2 . .
C70 C69 H69 120.2 . .
K1 C69 H69 110.8 . .
C65 C70 C69 121.0(9) . .
C65 C70 K1 83.3(6) . .
C69 C70 K1 72.7(5) . .
C65 C70 H70 119.5 . .
C69 C70 H70 119.5 . .
K1 C70 H70 114.9 . .
C65 C71 H71A 109.5 . .
C65 C71 H71B 109.5 . .
H71A C71 H71B 109.5 . .
C65 C71 H71C 109.5 . .
H71A C71 H71C 109.5 . .
H71B C71 H71C 109.5 . .
C77 C72 C73 119.0(11) . .
C77 C72 C78 122.4(10) . .
C73 C72 C78 118.6(11) . .
C77 C72 K2 78.1(6) . .
C73 C72 K2 71.7(5) . .
C78 C72 K2 122.2(6) . .
C74 C73 C72 119.9(10) . .
C74 C73 K2 70.8(5) . .
C72 C73 K2 84.7(6) . .
C74 C73 H73 120.1 . .
C72 C73 H73 120.1 . .
K2 C73 H73 114.9 . .
C75 C74 C73 120.6(10) . .
C75 C74 K2 78.3(6) . .
C73 C74 K2 84.6(6) . .
C75 C74 H74 119.7 . .
C73 C74 H74 119.7 . .
K2 C74 H74 107.4 . .
C74 C75 C76 118.6(11) . .
C74 C75 K2 76.7(6) . .
C76 C75 K2 83.0(6) . .
C74 C75 H75 120.7 . .
C76 C75 H75 120.7 . .
K2 C75 H75 110.1 . .
C77 C76 C75 120.4(11) . .
C77 C76 K2 85.1(7) . .
C75 C76 K2 71.8(6) . .
C77 C76 H76 119.8 . .
C75 C76 H76 119.8 . .
K2 C76 H76 113.5 . .
C76 C77 C72 121.5(10) . .
C76 C77 K2 72.0(6) . .
C72 C77 K2 79.2(6) . .
C76 C77 H77 119.2 . .
C72 C77 H77 119.2 . .
K2 C77 H77 120.6 . .
C72 C78 H78A 109.5 . .
C72 C78 H78B 109.5 . .
H78A C78 H78B 109.5 . .
C72 C78 H78C 109.5 . .
H78A C78 H78C 109.5 . .
H78B C78 H78C 109.5 . .

loop_
_geom_bond_atom_site_label_1
_geom_bond_atom_site_label_2
_geom_bond_distance
_geom_bond_site_symmetry_2
Ge1 Si1 2.372(3) .
Ge1 Ge3 2.5009(13) .
Ge1 Ge5 2.5148(15) .
Ge1 Ge2 2.5228(14) .
Ge1 Ge4 2.5394(14) .
Ge2 Ge6 2.5747(13) .
Ge2 Ge9 2.5897(16) .
Ge2 Ge5 2.7811(13) .
Ge3 Ge6 2.5511(15) .
Ge3 Ge7 2.6359(15) .
Ge3 Ge4 2.7584(13) .
Ge3 K1 3.415(2) .
Ge4 Ge8 2.5733(15) .
Ge4 Ge7 2.6772(13) .
Ge5 Ge8 2.5647(13) .
Ge5 Ge9 2.6440(13) .
Ge6 Si5 2.372(2) .
Ge6 Ge9 2.5426(14) .
Ge6 Ge7 2.5454(14) .
Ge7 Ge8 2.5421(13) .
Ge7 K1 3.674(2) .
Ge8 Si6 2.393(2) .
Ge8 Ge9 2.5522(14) .
Ge9 K2 3.432(2) .
Si1 Si2 2.345(3) .
Si1 Si4 2.353(3) .
Si1 Si3 2.356(3) .
Si2 C2 1.849(10) .
Si2 C1 1.866(10) .
Si2 C3 1.873(10) .
C1 H1A 0.9800 .
C1 H1B 0.9800 .
C1 H1C 0.9800 .
C2 H2A 0.9800 .
C2 H2B 0.9800 .
C2 H2C 0.9800 .
C3 H3A 0.9800 .
C3 H3B 0.9800 .
C3 H3C 0.9800 .
Si3 C5 1.863(10) .
Si3 C4 1.873(9) .
Si3 C6 1.885(10) .
C4 H4A 0.9800 .
C4 H4B 0.9800 .
C4 H4C 0.9800 .
C5 H5A 0.9800 .
C5 H5B 0.9800 .
C5 H5C 0.9800 .
C6 H6A 0.9800 .
C6 H6B 0.9800 .
C6 H6C 0.9800 .
Si4 C7 1.868(10) .
Si4 C8 1.870(10) .
Si4 C9 1.881(11) .
C7 H7A 0.9800 .
C7 H7B 0.9800 .
C7 H7C 0.9800 .
C8 H8A 0.9800 .
C8 H8B 0.9800 .
C8 H8C 0.9800 .
C9 H9A 0.9800 .
C9 H9B 0.9800 .
C9 H9C 0.9800 .
Si5 C10 1.883(9) .
Si5 C12 1.886(9) .
Si5 C18 1.889(9) .
C10 C11 1.289(12) .
C10 H10 0.9500 .
C11 H11A 0.9500 .
C11 H11B 0.9500 .
C12 C17 1.363(11) .
C12 C13 1.392(12) .
C13 C14 1.373(12) .
C13 H13 0.9500 .
C14 C15 1.378(12) .
C14 H14 0.9500 .
C15 C16 1.350(13) .
C15 H15 0.9500 .
C16 C17 1.393(13) .
C16 H16 0.9500 .
C17 H17 0.9500 .
C18 C19 1.387(12) .
C18 C23 1.422(11) .
C18 K2 3.327(9) .
C19 C20 1.375(12) .
C19 K2 3.312(9) .
C19 H19 0.9500 .
C20 C21 1.395(13) .
C20 K2 3.279(9) .
C20 H20 0.9500 .
C21 C22 1.377(13) .
C21 K2 3.222(9) .
C21 H21 0.9500 .
C22 C23 1.370(12) .
C22 K2 3.195(9) .
C22 H22 0.9500 .
C23 K2 3.250(9) .
C23 H23 0.9500 .
Si6 Si9 2.339(3) .
Si6 Si8 2.350(3) .
Si6 Si7 2.350(3) .
Si7 C26 1.851(9) .
Si7 C25 1.875(9) .
Si7 C24 1.886(10) .
C24 H24A 0.9800 .
C24 H24B 0.9800 .
C24 H24C 0.9800 .
C25 H25A 0.9800 .
C25 H25B 0.9800 .
C25 H25C 0.9800 .
C26 H26A 0.9800 .
C26 H26B 0.9800 .
C26 H26C 0.9800 .
Si8 C29 1.859(10) .
Si8 C27 1.863(10) .
Si8 C28 1.872(10) .
C27 H27A 0.9800 .
C27 H27B 0.9800 .
C27 H27C 0.9800 .
C28 H28A 0.9800 .
C28 H28B 0.9800 .
C28 H28C 0.9800 .
C29 H29A 0.9800 .
C29 H29B 0.9800 .
C29 H29C 0.9800 .
Si9 C32 1.843(9) .
Si9 C31 1.869(9) .
Si9 C30 1.881(9) .
C30 H30A 0.9800 .
C30 H30B 0.9800 .
C30 H30C 0.9800 .
C31 H31A 0.9800 .
C31 H31B 0.9800 .
C31 H31C 0.9800 .
C32 H32A 0.9800 .
C32 H32B 0.9800 .
C32 H32C 0.9800 .
Ge10 Si10 2.370(3) .
Ge10 Ge13 2.4955(13) .
Ge10 Ge12 2.5178(15) .
Ge10 Ge11 2.5235(14) .
Ge10 Ge14 2.5427(14) .
Ge11 Ge15 2.5782(13) .
Ge11 Ge18 2.5884(15) .
Ge11 Ge12 2.7813(13) .
Ge12 Ge17 2.5586(13) .
Ge12 Ge18 2.6655(13) .
Ge13 Ge15 2.5499(15) .
Ge13 Ge16 2.6244(15) .
Ge13 Ge14 2.7461(13) .
Ge13 K2 3.395(2) .
Ge14 Ge17 2.5669(15) .
Ge14 Ge16 2.6755(14) .
Ge15 Si14 2.374(2) .
Ge15 Ge18 2.5466(14) .
Ge15 Ge16 2.5594(14) .
Ge16 Ge17 2.5455(13) .
Ge16 K2 3.848(2) .
Ge17 Si15 2.395(2) .
Ge17 Ge18 2.5416(14) .
Ge18 K1 3.415(2) 1_655
Si10 Si11 2.342(3) .
Si10 Si12 2.350(3) .
Si10 Si13 2.354(3) .
Si11 C33 1.870(9) .
Si11 C35 1.877(9) .
Si11 C34 1.897(9) .
C33 H33A 0.9800 .
C33 H33B 0.9800 .
C33 H33C 0.9800 .
C34 H34A 0.9800 .
C34 H34B 0.9800 .
C34 H34C 0.9800 .
C35 H35A 0.9800 .
C35 H35B 0.9800 .
C35 H35C 0.9800 .
Si12 C38 1.871(10) .
Si12 C36 1.879(9) .
Si12 C37 1.881(10) .
C36 H36A 0.9800 .
C36 H36B 0.9800 .
C36 H36C 0.9800 .
C37 H37A 0.9800 .
C37 H37B 0.9800 .
C37 H37C 0.9800 .
C38 H38A 0.9800 .
C38 H38B 0.9800 .
C38 H38C 0.9800 .
Si13 C41 1.857(9) .
Si13 C40 1.899(9) .
Si13 C39 1.903(10) .
C39 H39A 0.9800 .
C39 H39B 0.9800 .
C39 H39C 0.9800 .
C40 H40A 0.9800 .
C40 H40B 0.9800 .
C40 H40C 0.9800 .
C41 H41A 0.9800 .
C41 H41B 0.9800 .
C41 H41C 0.9800 .
Si14 C42 1.871(9) .
Si14 C50 1.876(10) .
Si14 C44 1.882(9) .
C42 C43 1.307(13) .
C42 H42 0.9500 .
C43 H43A 0.9500 .
C43 H43B 0.9500 .
C44 C45 1.406(11) .
C44 C49 1.414(12) .
C44 K1 3.275(8) 1_655
C45 C46 1.395(12) .
C45 K1 3.342(9) 1_655
C45 H45 0.9500 .
C46 C47 1.378(12) .
C46 K1 3.343(9) 1_655
C46 H46 0.9500 .
C47 C48 1.381(13) .
C47 K1 3.289(9) 1_655
C47 H47 0.9500 .
C48 C49 1.378(13) .
C48 K1 3.205(10) 1_655
C48 H48 0.9500 .
C49 K1 3.208(9) 1_655
C49 H49 0.9500 .
C50 C55 1.397(12) .
C50 C51 1.398(12) .
C51 C52 1.380(12) .
C51 H51 0.9500 .
C52 C53 1.366(12) .
C52 H52 0.9500 .
C53 C54 1.355(14) .
C53 H53 0.9500 .
C54 C55 1.390(13) .
C54 H54 0.9500 .
C55 H55 0.9500 .
Si15 Si17 2.344(3) .
Si15 Si16 2.344(3) .
Si15 Si18 2.357(3) .
Si16 C57 1.859(9) .
Si16 C56 1.883(10) .
Si16 C58 1.883(9) .
C56 H56A 0.9800 .
C56 H56B 0.9800 .
C56 H56C 0.9800 .
C57 H57A 0.9800 .
C57 H57B 0.9800 .
C57 H57C 0.9800 .
C58 H58A 0.9800 .
C58 H58B 0.9800 .
C58 H58C 0.9800 .
Si17 C59 1.861(9) .
Si17 C61 1.874(10) .
Si17 C60 1.876(9) .
C59 H59A 0.9800 .
C59 H59B 0.9800 .
C59 H59C 0.9800 .
C60 H60A 0.9800 .
C60 H60B 0.9800 .
C60 H60C 0.9800 .
C61 H61A 0.9800 .
C61 H61B 0.9800 .
C61 H61C 0.9800 .
Si18 C62 1.851(10) .
Si18 C63 1.871(10) .
Si18 C64 1.877(9) .
C62 H62A 0.9800 .
C62 H62B 0.9800 .
C62 H62C 0.9800 .
C63 H63A 0.9800 .
C63 H63B 0.9800 .
C63 H63C 0.9800 .
C64 H64A 0.9800 .
C64 H64B 0.9800 .
C64 H64C 0.9800 .
K1 C68 3.187(9) .
K1 C69 3.202(9) .
K1 C48 3.205(10) 1_455
K1 C49 3.208(9) 1_455
K1 C67 3.257(9) .
K1 C44 3.275(8) 1_455
K1 C47 3.289(9) 1_455
K1 C70 3.325(9) .
K1 C45 3.342(9) 1_455
K1 C46 3.343(9) 1_455
K1 C66 3.405(9) .
K1 Ge18 3.415(2) 1_455
K2 C74 3.129(9) .
K2 C75 3.149(10) .
K2 C76 3.291(11) .
K2 C73 3.300(9) .
C65 C70 1.358(13) .
C65 C66 1.382(12) .
C65 C71 1.503(13) .
C66 C67 1.378(12) .
C66 H66 0.9500 .
C67 C68 1.413(13) .
C67 H67 0.9500 .
C68 C69 1.369(13) .
C68 H68 0.9500 .
C69 C70 1.416(13) .
C69 H69 0.9500 .
C70 H70 0.9500 .
C71 H71A 0.9800 .
C71 H71B 0.9800 .
C71 H71C 0.9800 .
C72 C77 1.360(15) .
C72 C73 1.390(13) .
C72 C78 1.542(15) .
C73 C74 1.384(13) .
C73 H73 0.9500 .
C74 C75 1.357(14) .
C74 H74 0.9500 .
C75 C76 1.409(16) .
C75 H75 0.9500 .
C76 C77 1.343(16) .
C76 H76 0.9500 .
C77 H77 0.9500 .
C78 H78A 0.9800 .
C78 H78B 0.9800 .
C78 H78C 0.9800 .

loop_
_platon_squeeze_void_nr
_platon_squeeze_void_average_x
_platon_squeeze_void_average_y
_platon_squeeze_void_average_z
_platon_squeeze_void_volume
_platon_squeeze_void_count_electrons
_platon_squeeze_void_content
1 0.500 0.000 0.500 235 35 ' '
2 0.000 0.000 0.500 228 36 ' '
3 0.006 0.235 0.250 9 1 ' '
4 0.006 0.265 0.750 9 1 ' '
5 0.500 0.500 1.000 236 35 ' '
6 0.000 0.500 1.000 228 36 ' '
7 -0.006 0.735 0.250 9 1 ' '
8 0.994 0.765 0.750 9 1 ' '
